data_2009055
loop_
_publ_author_name
'Low, John Nicolson'
'Ferguson, George'
'Wardell, James L.'

_publ_section_title
;
 3-(Triphenylstannyl)propyl ethanoate
;
_journal_issue 10
_journal_name_full 'Acta Crystallographica Section C'
_journal_page_first IUC9900117
_journal_paper_doi 10.1107/S010827019909873X
_journal_volume 55
_journal_year 1999
_chemical_formula_iupac '[Sn (C6 H5)3 (C5 H9 O2)]'
_chemical_formula_moiety 'C23 H24 O2 Sn'
_chemical_formula_sum 'C23 H24 O2 Sn'
_chemical_formula_weight 451.15
_chemical_name_systematic
;
3-(Triphenylstannyl)propyl ethanoate
;
_space_group_IT_number 2
_symmetry_cell_setting triclinic
_symmetry_space_group_name_Hall '-P 1'
_symmetry_space_group_name_H-M 'P -1'
_cell_angle_alpha 78.87(5)
_cell_angle_beta 86.27(5)
_cell_angle_gamma 76.58(5)
_cell_formula_units_Z 2
_cell_length_a 6.847(5)
_cell_length_b 8.708(5)
_cell_length_c 18.055(5)
_cell_measurement_reflns_used 25
_cell_measurement_temperature 294.0(10)
_cell_measurement_theta_max 20.73
_cell_measurement_theta_min 10.34
_cell_volume 1027.2(10)
_computing_cell_refinement 'SET4 and  CELDIM (Enraf-Nonius, 1992)'
_computing_data_collection 'CAD-4-PC Software (Enraf-Nonius, 1992)'
_computing_data_reduction 'DATRD2 in NRCVAX96 (Gabe et al., 1989)'
_computing_molecular_graphics 'NRCVAX96, ORTEPII (Johnson, 1976) and PLATON (Spek, 1998)'
_computing_publication_material 'NRCVAX96, SHELXL97 and WordPerfect macro PREP8 (Ferguson, 1998)'
_computing_structure_refinement 'NRCVAX96 and SHELXL97 (Sheldrick, 1997b)'
_computing_structure_solution 'SHELXS97 (Sheldrick, 1997a)'
_diffrn_ambient_temperature 294.0(10)
_diffrn_measured_fraction_theta_full 1.000
_diffrn_measured_fraction_theta_max 1.000
_diffrn_measurement_device 'Enraf-Nonius CAD-4'
_diffrn_measurement_method \q/2\q
_diffrn_radiation_monochromator graphite
_diffrn_radiation_source 'X-ray tube'
_diffrn_radiation_type 'Mo K\a'
_diffrn_radiation_wavelength 0.7107
_diffrn_reflns_av_R_equivalents 0.000
_diffrn_reflns_av_sigmaI/netI 0.0137
_diffrn_reflns_limit_h_max 8
_diffrn_reflns_limit_h_min -8
_diffrn_reflns_limit_k_max 11
_diffrn_reflns_limit_k_min 0
_diffrn_reflns_limit_l_max 23
_diffrn_reflns_limit_l_min -22
_diffrn_reflns_number 4698
_diffrn_reflns_theta_full 27.41
_diffrn_reflns_theta_max 27.41
_diffrn_reflns_theta_min 2.30
_diffrn_standards_decay_% 'no decay, variation <0.5'
_diffrn_standards_interval_time 180
_diffrn_standards_number 3
_exptl_absorpt_coefficient_mu 1.254
_exptl_absorpt_correction_T_max 0.897
_exptl_absorpt_correction_T_min 0.627
_exptl_absorpt_correction_type gaussian
_exptl_absorpt_process_details '(ABSO in NRCVAX; Gabe et al., 1989)'
_exptl_crystal_colour colorless
_exptl_crystal_density_diffrn 1.459
_exptl_crystal_density_method 'not measured'
_exptl_crystal_description block
_exptl_crystal_F_000 444
_exptl_crystal_size_max 0.42
_exptl_crystal_size_mid 0.42
_exptl_crystal_size_min 0.12
_refine_diff_density_max 0.293
_refine_diff_density_min -0.380
_refine_ls_extinction_method none
_refine_ls_goodness_of_fit_ref 0.905
_refine_ls_hydrogen_treatment constr
_refine_ls_matrix_type full
_refine_ls_number_parameters 233
_refine_ls_number_reflns 4698
_refine_ls_number_restraints 0
_refine_ls_restrained_S_all 0.905
_refine_ls_R_factor_all 0.023
_refine_ls_R_factor_gt 0.018
_refine_ls_shift/su_max 0.001
_refine_ls_shift/su_mean 0.000
_refine_ls_structure_factor_coef Fsqd
_refine_ls_weighting_details 'w = 1/[\s^2^(Fo^2^)+(0.0521P)^2^] where P = (Fo^2^+2Fc^2^)/3'
_refine_ls_weighting_scheme calc
_refine_ls_wR_factor_ref 0.058
_reflns_number_gt 4233
_reflns_number_total 4698
_reflns_threshold_expression I>2\s(I)
_cod_data_source_file qa0165.cif
_cod_data_source_block I
_cod_depositor_comments
;
The following automatic conversions were performed:

'_exptl_absorpt_correction_type' value 'Gaussian' changed to
'gaussian' according to
/home/saulius/struct/CIF-dictionaries/cif_core.dic dictionary named
'cif_core.dic' version 2.4.1 from 2010-06-29.

Automatic conversion script
Id: cif_fix_values 1715 2011-07-08 13:25:40Z adriana 
;
_cod_database_code 2009055

loop_
_symmetry_equiv_pos_as_xyz
'x, y, z'
'-x, -y, -z'

loop_
_atom_site_label
_atom_site_fract_x
_atom_site_fract_y
_atom_site_fract_z
_atom_site_U_iso_or_equiv
_atom_site_adp_type
_atom_site_calc_flag
_atom_site_refinement_flags
_atom_site_occupancy
_atom_site_disorder_assembly
_atom_site_disorder_group
_atom_site_type_symbol
Sn1 .154101(16) .388407(12) .238067(5) .03809(5) Uani d . 1 . . Sn
C11 .3658(2) .21232(16) .31097(8) .0467(4) Uani d . 1 . . C
C12 .4824(2) .28570(16) .35800(8) .0469(4) Uani d R 1 . . C
C13 .6058(3) .1650(3) .41858(10) .0527(4) Uani d . 1 . . C
O1 .7710(2) .06604(18) .38367(7) .0490(3) Uani d . 1 . . O
C14 .8783(3) -.0607(2) .42876(11) .0474(4) Uani d . 1 . . C
C15 1.0528(3) -.1465(3) .38811(14) .0629(5) Uani d . 1 . . C
O2 .8360(2) -.0992(2) .49450(8) .0657(4) Uani d . 1 . . O
C21 -.0772(2) .5067(2) .30683(9) .0396(3) Uani d . 1 . . C
C22 -.0789(3) .4588(2) .38513(10) .0468(4) Uani d . 1 . . C
C23 -.2270(3) .5385(3) .42935(11) .0595(5) Uani d . 1 . . C
C24 -.3752(3) .6645(3) .39612(14) .0663(6) Uani d . 1 . . C
C25 -.3776(3) .7108(3) .31936(14) .0629(5) Uani d . 1 . . C
C26 -.2297(3) .6321(2) .27504(11) .0514(4) Uani d . 1 . . C
C31 .0226(3) .2757(2) .16461(9) .0398(3) Uani d . 1 . . C
C32 -.0930(3) .1661(2) .19417(11) .0494(4) Uani d . 1 . . C
C33 -.1778(3) .0911(3) .14716(14) .0603(5) Uani d . 1 . . C
C34 -.1504(4) .1266(3) .07075(13) .0649(6) Uani d . 1 . . C
C35 -.0378(4) .2374(3) .04007(12) .0653(6) Uani d . 1 . . C
C36 .0476(3) .3104(2) .08670(10) .0523(4) Uani d . 1 . . C
C41 .2995(3) .5622(2) .17110(9) .0417(3) Uani d . 1 . . C
C42 .2408(3) .7244(2) .17397(11) .0520(4) Uani d . 1 . . C
C43 .3393(4) .8353(3) .13135(14) .0639(5) Uani d . 1 . . C
C44 .4985(4) .7847(3) .08563(14) .0664(6) Uani d . 1 . . C
C45 .5611(4) .6241(3) .08160(13) .0673(6) Uani d . 1 . . C
C46 .4612(3) .5139(3) .12396(11) .0556(5) Uani d . 1 . . C
H11A .2943 .1417 .3445 .056 Uiso calc R 1 . . H
H11B .4598 .1475 .2805 .056 Uiso calc R 1 . . H
H12A .5711 .3414 .3248 .056 Uiso calc R 1 . . H
H12B .3885 .3647 .3816 .056 Uiso calc R 1 . . H
H13A .6568 .2205 .4521 .063 Uiso calc R 1 . . H
H13B .5226 .0983 .4482 .063 Uiso calc R 1 . . H
H15A 1.0405 -.1064 .3348 .094 Uiso calc PR .50 . . H
H15B 1.0559 -.2594 .3982 .094 Uiso calc PR .50 . . H
H15C 1.1746 -.1290 .4050 .094 Uiso calc PR .50 . . H
H15D 1.1402 -.2234 .4239 .094 Uiso calc PR .50 . . H
H15E 1.1248 -.0705 .3605 .094 Uiso calc PR .50 . . H
H15F 1.0061 -.2009 .3537 .094 Uiso calc PR .50 . . H
H22 .0196 .3730 .4079 .056 Uiso calc R 1 . . H
H23 -.2262 .5068 .4816 .071 Uiso calc R 1 . . H
H24 -.4735 .7179 .4260 .080 Uiso calc R 1 . . H
H25 -.4784 .7950 .2969 .075 Uiso calc R 1 . . H
H26 -.2329 .6641 .2228 .062 Uiso calc R 1 . . H
H32 -.1143 .1424 .2461 .059 Uiso calc R 1 . . H
H33 -.2532 .0165 .1679 .072 Uiso calc R 1 . . H
H34 -.2072 .0766 .0394 .078 Uiso calc R 1 . . H
H35 -.0198 .2625 -.0120 .078 Uiso calc R 1 . . H
H36 .1234 .3844 .0656 .063 Uiso calc R 1 . . H
H42 .1329 .7598 .2052 .062 Uiso calc R 1 . . H
H43 .2971 .9436 .1339 .077 Uiso calc R 1 . . H
H44 .5649 .8587 .0571 .080 Uiso calc R 1 . . H
H45 .6699 .5897 .0506 .081 Uiso calc R 1 . . H
H46 .5033 .4059 .1207 .067 Uiso calc R 1 . . H

loop_
_atom_site_aniso_label
_atom_site_aniso_U_11
_atom_site_aniso_U_22
_atom_site_aniso_U_33
_atom_site_aniso_U_12
_atom_site_aniso_U_13
_atom_site_aniso_U_23
Sn1 .04140(7) .03780(7) .03371(7) -.00501(5) .00004(4) -.00823(4)
C11 .0485(9) .0382(8) .0502(9) -.0059(7) -.0034(7) -.0045(7)
C12 .0421(9) .0471(9) .0499(9) -.0082(7) -.0019(7) -.0067(7)
C13 .0440(9) .0696(13) .0393(9) -.0047(9) .0023(7) -.0079(8)
O1 .0439(7) .0591(8) .0363(6) -.0036(6) .0008(5) .0001(5)
C14 .0429(9) .0517(10) .0475(9) -.0149(8) -.0088(7) -.0013(8)
C15 .0499(11) .0614(13) .0727(14) -.0056(9) -.0034(10) -.0088(10)
O2 .0639(9) .0778(11) .0466(8) -.0148(8) -.0073(6) .0109(7)
C21 .0394(8) .0438(8) .0379(8) -.0103(7) .0004(6) -.0123(6)
C22 .0446(9) .0567(10) .0400(9) -.0126(8) .0001(7) -.0097(7)
C23 .0536(11) .0878(16) .0431(10) -.0219(11) .0096(8) -.0225(10)
C24 .0460(11) .0879(16) .0716(14) -.0086(11) .0117(10) -.0427(13)
C25 .0456(10) .0653(13) .0750(14) .0048(9) -.0061(10) -.0254(11)
C26 .0484(10) .0575(11) .0459(9) -.0034(8) -.0067(7) -.0125(8)
C31 .0442(8) .0388(8) .0342(7) -.0032(7) -.0012(6) -.0090(6)
C32 .0547(10) .0509(10) .0415(9) -.0115(8) .0024(7) -.0076(7)
C33 .0592(12) .0547(12) .0714(13) -.0188(10) -.0024(10) -.0146(10)
C34 .0716(14) .0640(13) .0644(13) -.0097(11) -.0175(11) -.0257(11)
C35 .0893(16) .0700(14) .0367(9) -.0130(12) -.0076(10) -.0141(9)
C36 .0698(12) .0504(10) .0370(8) -.0157(9) .0014(8) -.0067(7)
C41 .0440(9) .0407(8) .0380(8) -.0065(7) -.0018(6) -.0047(6)
C42 .0542(11) .0459(10) .0537(10) -.0069(8) .0024(8) -.0100(8)
C43 .0697(14) .0457(10) .0728(14) -.0128(10) -.0096(11) .0005(10)
C44 .0622(13) .0692(14) .0634(13) -.0259(11) -.0086(10) .0143(11)
C45 .0534(12) .0812(16) .0597(12) -.0136(11) .0137(9) -.0011(11)
C46 .0510(11) .0532(11) .0556(11) -.0016(8) .0084(8) -.0085(9)

loop_
_atom_type_symbol
_atom_type_description
_atom_type_scat_dispersion_real
_atom_type_scat_dispersion_imag
_atom_type_scat_source
C C 0.0033 0.0016 'International Tables Vol C Tables 4.2.6.8 and 6.1.1.4'
H H 0.0000 0.0000 'International Tables Vol C Tables 4.2.6.8 and 6.1.1.4'
O O 0.0106 0.0060 'International Tables Vol C Tables 4.2.6.8 and 6.1.1.4'
Sn Sn -0.6537 1.4246 'International Tables Vol C Tables 4.2.6.8 and 6.1.1.4'

loop_
_geom_angle_atom_site_label_1
_geom_angle_atom_site_label_2
_geom_angle_atom_site_label_3
_geom_angle
_geom_angle_publ_flag
C11 Sn1 C21 108.41(7) no
C11 Sn1 C31 110.50(7) no
C11 Sn1 C41 110.36(8) no
C21 Sn1 C31 109.33(8) no
C21 Sn1 C41 109.22(8) no
C31 Sn1 C41 108.99(7) no
Sn1 C11 C12 113.21(6) no
C11 C12 C13 113.91(11) no
O1 C13 C12 109.26(14) no
C13 O1 C14 116.60(15) no
O1 C14 O2 123.1(2) no
O1 C14 C15 111.91(17) no
O2 C14 C15 125.0(2) no
Sn1 C21 C22 120.78(14) no
Sn1 C21 C26 121.19(13) no
C22 C21 C26 118.03(17) no
C21 C22 C23 120.33(19) no
C22 C23 C24 120.3(2) no
C23 C24 C25 120.06(19) no
C24 C25 C26 119.9(2) no
C21 C26 C25 121.41(19) no
Sn1 C31 C32 120.33(13) no
Sn1 C31 C36 121.82(14) no
C32 C31 C36 117.84(17) no
C31 C32 C33 120.92(18) no
C32 C33 C34 120.1(2) no
C33 C34 C35 119.8(2) no
C34 C35 C36 120.0(2) no
C35 C36 C31 121.3(2) no
Sn1 C41 C42 122.20(14) no
Sn1 C41 C46 120.18(15) no
C42 C41 C46 117.61(18) no
C41 C42 C43 121.5(2) no
C42 C43 C44 119.8(2) no
C43 C44 C45 120.2(2) no
C44 C45 C46 119.8(2) no
C41 C46 C45 121.1(2) no

loop_
_geom_bond_atom_site_label_1
_geom_bond_atom_site_label_2
_geom_bond_site_symmetry_2
_geom_bond_distance
_geom_bond_publ_flag
Sn1 C11 . 2.150(2) no
Sn1 C21 . 2.143(2) no
Sn1 C31 . 2.145(2) no
Sn1 C41 . 2.140(2) no
C11 C12 . 1.517(2) no
C12 C13 . 1.510(3) no
C13 O1 . 1.444(2) no
O1 C14 . 1.333(2) no
C14 O2 . 1.205(2) no
C14 C15 . 1.485(3) no
C21 C22 . 1.395(2) no
C21 C26 . 1.385(3) no
C22 C23 . 1.389(3) no
C23 C24 . 1.379(4) no
C24 C25 . 1.367(3) no
C25 C26 . 1.386(3) no
C31 C32 . 1.386(3) no
C31 C36 . 1.388(2) no
C32 C33 . 1.392(3) no
C33 C34 . 1.365(3) no
C34 C35 . 1.383(4) no
C35 C36 . 1.378(3) no
C41 C42 . 1.386(3) no
C41 C46 . 1.388(3) no
C42 C43 . 1.388(3) no
C43 C44 . 1.365(4) no
C44 C45 . 1.379(4) no
C45 C46 . 1.388(3) no

loop_
_geom_torsion_atom_site_label_1
_geom_torsion_atom_site_label_2
_geom_torsion_atom_site_label_3
_geom_torsion_atom_site_label_4
_geom_torsion
_geom_torsion_publ_flag
C41 Sn1 C11 C12 52.59(7) no
C21 Sn1 C11 C12 -66.98(7) no
C31 Sn1 C11 C12 173.22(5) no
Sn1 C11 C12 C13 170.30(12) no
C11 C12 C13 O1 69.65(16) no
C12 C13 O1 C14 -171.08(15) no
C13 O1 C14 O2 4.4(3) no
C13 O1 C14 C15 -175.76(17) no
C41 Sn1 C21 C26 56.54(17) no
C31 Sn1 C21 C26 -62.64(17) no
C11 Sn1 C21 C26 176.83(14) no
C41 Sn1 C21 C22 -123.80(15) no
C31 Sn1 C21 C22 117.02(15) no
C11 Sn1 C21 C22 -3.51(15) no
C26 C21 C22 C23 -1.7(3) no
Sn1 C21 C22 C23 178.59(15) no
C21 C22 C23 C24 0.8(3) no
C22 C23 C24 C25 0.4(4) no
C23 C24 C25 C26 -0.7(4) no
C22 C21 C26 C25 1.5(3) no
Sn1 C21 C26 C25 -178.84(16) no
C24 C25 C26 C21 -0.3(3) no
C41 Sn1 C31 C32 -175.40(14) no
C21 Sn1 C31 C32 -56.08(16) no
C11 Sn1 C31 C32 63.17(16) no
C41 Sn1 C31 C36 3.85(17) no
C21 Sn1 C31 C36 123.17(16) no
C11 Sn1 C31 C36 -117.58(16) no
C36 C31 C32 C33 1.3(3) no
Sn1 C31 C32 C33 -179.43(15) no
C31 C32 C33 C34 -1.0(3) no
C32 C33 C34 C35 0.1(4) no
C33 C34 C35 C36 0.5(4) no
C34 C35 C36 C31 -0.2(4) no
C32 C31 C36 C35 -0.7(3) no
Sn1 C31 C36 C35 -179.93(17) no
C21 Sn1 C41 C42 -1.29(17) no
C31 Sn1 C41 C42 118.10(16) no
C11 Sn1 C41 C42 -120.38(16) no
C21 Sn1 C41 C46 177.25(15) no
C31 Sn1 C41 C46 -63.36(17) no
C11 Sn1 C41 C46 58.16(17) no
C46 C41 C42 C43 0.0(3) no
Sn1 C41 C42 C43 178.63(16) no
C41 C42 C43 C44 -0.3(3) no
C42 C43 C44 C45 0.1(4) no
C43 C44 C45 C46 0.3(4) no
C44 C45 C46 C41 -0.5(4) no
C42 C41 C46 C45 0.4(3) no
Sn1 C41 C46 C45 -178.23(17) no
